data_4037522
loop_
_publ_author_name
'Issaian, Adena'
'Faizi, Darius J.'
'Bailey, Johnathan O.'
'Mayer, Peter'
'Berionni, Guillaume'
'Singleton, Daniel A.'
'Blum, Suzanne A.'

_publ_section_title
;
 Mechanistic Studies of Formal Thioboration Reactions of Alkynes.
;
_journal_issue 15
_journal_name_full 'The Journal of organic chemistry'
_journal_page_first 8165
_journal_page_last 8178
_journal_paper_doi 10.1021/acs.joc.7b01500
_journal_volume 82
_journal_year 2017
_chemical_formula_moiety 'C29 H9 B F15 S, C4 H12 N'
_chemical_formula_sum 'C33 H21 B F15 N S'
_chemical_formula_weight 759.38
_chemical_name_common 871
_space_group_crystal_system monoclinic
_space_group_IT_number 14
_space_group_name_Hall '-P 2ybc'
_space_group_name_H-M_alt 'P 1 21/c 1'
_atom_sites_solution_hydrogens geom
_audit_block_code C29H9BF15S_C4H12N_vv103_mayr
_audit_creation_method 'APEX3 v2016.5-0'
_audit_update_record 16-Feb-17
_cell_angle_alpha 90
_cell_angle_beta 98.2430(10)
_cell_angle_gamma 90
_cell_formula_units_Z 4
_cell_length_a 11.7967(3)
_cell_length_b 15.6496(4)
_cell_length_c 17.0210(4)
_cell_measurement_reflns_used 9972
_cell_measurement_temperature 100.(2)
_cell_measurement_theta_max 28.2811
_cell_measurement_theta_min 2.7464
_cell_volume 3109.85(13)
_computing_cell_refinement 'SAINT V8.37A (Bruker AXS Inc., 2015)'
_computing_data_collection 'SAINT V8.37A (Bruker AXS Inc., 2015)'
_computing_data_reduction 'SAINT V8.37A (Bruker AXS Inc., 2015)'
_computing_molecular_graphics 'shelXle (C.B. Huebschle, rev 786)'
_computing_structure_refinement 'SHELXL-2014/7 (Sheldrick, 2014)'
_computing_structure_solution 'XT, VERSION 2014/5'
_diffrn_ambient_temperature 100.(2)
_diffrn_detector_area_resol_mean 7.4074
_diffrn_measured_fraction_theta_full 0.998
_diffrn_measured_fraction_theta_max 0.997
_diffrn_measurement_device 'fixed-chi three-circle diffractometer'
_diffrn_measurement_device_type 'Bruker D8 Venture TXS'
_diffrn_measurement_method 'mix of phi and omega scans'
_diffrn_radiation_monochromator 'focusing mirrors'
_diffrn_radiation_type MoK\a
_diffrn_radiation_wavelength 0.71073
_diffrn_reflns_av_R_equivalents 0.0347
_diffrn_reflns_av_unetI/netI 0.0308
_diffrn_reflns_Laue_measured_fraction_full 0.998
_diffrn_reflns_Laue_measured_fraction_max 0.997
_diffrn_reflns_limit_h_max 15
_diffrn_reflns_limit_h_min -15
_diffrn_reflns_limit_k_max 20
_diffrn_reflns_limit_k_min -20
_diffrn_reflns_limit_l_max 20
_diffrn_reflns_limit_l_min -22
_diffrn_reflns_number 34718
_diffrn_reflns_point_group_measured_fraction_full 0.998
_diffrn_reflns_point_group_measured_fraction_max 0.997
_diffrn_reflns_theta_full 25.242
_diffrn_reflns_theta_max 28.281
_diffrn_reflns_theta_min 3.134
_diffrn_source 'rotating anode (TXS)'
_diffrn_source_current 50
_diffrn_source_power 2.5
_diffrn_source_type 'Bruker TXS'
_diffrn_source_voltage 50
_exptl_absorpt_coefficient_mu 0.222
_exptl_absorpt_correction_T_max 0.9705
_exptl_absorpt_correction_T_min 0.8978
_exptl_absorpt_correction_type multi-scan
_exptl_absorpt_process_details
;
SADABS-2016/2 - Bruker AXS area detector scaling and absorption correction
;
_exptl_crystal_colour colourless
_exptl_crystal_density_diffrn 1.622
_exptl_crystal_density_method 'not measured'
_exptl_crystal_description block
_exptl_crystal_F_000 1528
_exptl_crystal_size_max 0.100
_exptl_crystal_size_mid 0.070
_exptl_crystal_size_min 0.050
_refine_diff_density_max 0.378
_refine_diff_density_min -0.352
_refine_diff_density_rms 0.054
_refine_ls_extinction_method none
_refine_ls_goodness_of_fit_ref 1.051
_refine_ls_hydrogen_treatment constr
_refine_ls_matrix_type full
_refine_ls_number_parameters 464
_refine_ls_number_reflns 7692
_refine_ls_number_restraints 0
_refine_ls_restrained_S_all 1.051
_refine_ls_R_factor_all 0.0505
_refine_ls_R_factor_gt 0.0381
_refine_ls_shift/su_max 0.001
_refine_ls_shift/su_mean 0.000
_refine_ls_structure_factor_coef Fsqd
_refine_ls_weighting_details 'w=1/[\s^2^(Fo^2^)+(0.0341P)^2^+2.0484P] where P=(Fo^2^+2Fc^2^)/3'
_refine_ls_weighting_scheme calc
_refine_ls_wR_factor_gt 0.0848
_refine_ls_wR_factor_ref 0.0906
_reflns_Friedel_coverage 0.000
_reflns_number_gt 6341
_reflns_number_total 7692
_reflns_threshold_expression 'I > 2\s(I)'
_cod_data_source_file jo7b01500_si_002.cif
_cod_data_source_block vv103
_cod_depositor_comments
;
The following automatic conversions were performed:

data item '_exptl_absorpt_correction_type' value 'Multi-Scan' was
changed to 'multi-scan' in accordance with the
/home/saulius/struct/COD-crude-data/automatic-downloads/DataCite-retrospective/ACS/depositions/lib/dictionaries/cif_core.dic
dictionary named 'cif_core.dic' version 2.4.2 last updated on
2011-04-26.

Automatic conversion script
Id: cif_fix_values 6909 2019-04-08 15:41:33Z antanas 
;
_cod_database_code 4037522
_shelx_estimated_absorpt_t_min 0.978
_shelx_estimated_absorpt_t_max 0.989
_shelx_space_group_comment
;
The symmetry employed for this shelxl refinement is uniquely defined
by the following loop, which should always be used as a source of
symmetry information in preference to the above space-group names.
They are only intended as comments.
;

loop_
_space_group_symop_operation_xyz
'x, y, z'
'-x, y+1/2, -z+1/2'
'-x, -y, -z'
'x, -y-1/2, z-1/2'

loop_
_atom_site_label
_atom_site_type_symbol
_atom_site_fract_x
_atom_site_fract_y
_atom_site_fract_z
_atom_site_U_iso_or_equiv
_atom_site_adp_type
_atom_site_occupancy
_atom_site_site_symmetry_order
_atom_site_calc_flag
_atom_site_refinement_flags_posn
_atom_site_refinement_flags_adp
C2 C 0.26539(13) 0.75583(10) 0.21112(9) 0.0155(3) Uani 1 1 d . .
C3 C 0.27552(12) 0.68840(10) 0.26298(9) 0.0136(3) Uani 1 1 d . .
C4 C 0.40355(13) 0.55207(10) 0.28036(9) 0.0167(3) Uani 1 1 d . .
H4 H 0.3653 0.5283 0.3207 0.020 Uiso 1 1 calc R U
C5 C 0.49444(14) 0.50851(11) 0.25585(10) 0.0199(3) Uani 1 1 d . .
H5 H 0.5175 0.4552 0.2797 0.024 Uiso 1 1 calc R U
C6 C 0.55286(14) 0.54150(12) 0.19667(10) 0.0233(4) Uani 1 1 d . .
H6 H 0.6160 0.5113 0.1814 0.028 Uiso 1 1 calc R U
C7 C 0.51868(14) 0.61793(12) 0.16056(10) 0.0217(3) Uani 1 1 d . .
H7 H 0.5575 0.6407 0.1201 0.026 Uiso 1 1 calc R U
C8 C 0.42560(13) 0.66162(10) 0.18456(9) 0.0163(3) Uani 1 1 d . .
C9 C 0.36708(12) 0.63127(10) 0.24632(9) 0.0141(3) Uani 1 1 d . .
C10 C 0.18026(13) 0.82568(10) 0.20422(10) 0.0179(3) Uani 1 1 d . .
H10 H 0.1236 0.8220 0.2426 0.021 Uiso 1 1 calc R U
C11 C 0.20966(15) 0.91557(11) 0.18202(10) 0.0215(3) Uani 1 1 d . .
H11A H 0.1747 0.9633 0.2082 0.026 Uiso 1 1 calc R U
H11B H 0.2884 0.9265 0.1708 0.026 Uiso 1 1 calc R U
C12 C 0.13285(15) 0.86267(11) 0.12392(10) 0.0238(4) Uani 1 1 d . .
H12A H 0.1642 0.8409 0.0769 0.029 Uiso 1 1 calc R U
H12B H 0.0505 0.8777 0.1143 0.029 Uiso 1 1 calc R U
C13 C 0.06523(12) 0.64879(10) 0.27177(9) 0.0139(3) Uani 1 1 d . .
C14 C -0.03255(13) 0.69790(10) 0.25173(9) 0.0158(3) Uani 1 1 d . .
C15 C -0.12544(13) 0.67324(11) 0.19706(10) 0.0185(3) Uani 1 1 d . .
C16 C -0.12428(13) 0.59588(11) 0.15933(9) 0.0192(3) Uani 1 1 d . .
C17 C -0.02986(14) 0.54375(10) 0.17692(9) 0.0175(3) Uani 1 1 d . .
C18 C 0.06076(13) 0.57127(10) 0.23118(9) 0.0147(3) Uani 1 1 d . .
C19 C 0.22793(12) 0.60461(9) 0.39827(9) 0.0130(3) Uani 1 1 d . .
C20 C 0.16350(13) 0.53739(10) 0.42220(9) 0.0149(3) Uani 1 1 d . .
C21 C 0.20220(14) 0.48203(10) 0.48381(10) 0.0182(3) Uani 1 1 d . .
C22 C 0.30932(14) 0.49334(10) 0.52669(9) 0.0186(3) Uani 1 1 d . .
C23 C 0.37515(13) 0.56090(10) 0.50809(9) 0.0168(3) Uani 1 1 d . .
C24 C 0.33401(13) 0.61374(10) 0.44568(9) 0.0146(3) Uani 1 1 d . .
C25 C 0.17544(12) 0.76067(9) 0.38595(9) 0.0130(3) Uani 1 1 d . .
C26 C 0.25610(12) 0.82564(10) 0.40279(9) 0.0145(3) Uani 1 1 d . .
C27 C 0.25597(13) 0.88406(10) 0.46378(9) 0.0165(3) Uani 1 1 d . .
C28 C 0.17018(14) 0.88211(10) 0.51045(9) 0.0183(3) Uani 1 1 d . .
C29 C 0.08615(14) 0.82072(10) 0.49580(10) 0.0179(3) Uani 1 1 d . .
C30 C 0.09184(13) 0.76185(10) 0.43601(9) 0.0148(3) Uani 1 1 d . .
C31 C 0.40569(14) 0.13380(12) 0.56022(11) 0.0242(4) Uani 1 1 d . .
H31A H 0.4477 0.0906 0.5945 0.036 Uiso 1 1 calc R U
H31B H 0.4601 0.1730 0.5408 0.036 Uiso 1 1 calc R U
H31C H 0.3596 0.1056 0.5151 0.036 Uiso 1 1 calc R U
C32 C 0.26271(18) 0.24683(13) 0.55380(15) 0.0413(5) Uani 1 1 d . .
H32A H 0.2145 0.2804 0.5847 0.062 Uiso 1 1 calc R U
H32B H 0.2142 0.2174 0.5106 0.062 Uiso 1 1 calc R U
H32C H 0.3158 0.2850 0.5316 0.062 Uiso 1 1 calc R U
C33 C 0.24850(17) 0.12170(13) 0.63746(15) 0.0391(5) Uani 1 1 d . .
H33A H 0.2017 0.1525 0.6713 0.059 Uiso 1 1 calc R U
H33B H 0.2925 0.0770 0.6686 0.059 Uiso 1 1 calc R U
H33C H 0.1986 0.0956 0.5929 0.059 Uiso 1 1 calc R U
C34 C 0.39947(16) 0.22764(13) 0.67393(11) 0.0287(4) Uani 1 1 d . .
H34A H 0.3490 0.2595 0.7044 0.043 Uiso 1 1 calc R U
H34B H 0.4522 0.2673 0.6532 0.043 Uiso 1 1 calc R U
H34C H 0.4434 0.1856 0.7085 0.043 Uiso 1 1 calc R U
B1 B 0.18629(14) 0.67623(11) 0.32804(10) 0.0120(3) Uani 1 1 d . .
F1 F -0.04296(8) 0.77606(6) 0.28460(6) 0.0199(2) Uani 1 1 d . .
F2 F -0.21649(8) 0.72609(7) 0.17928(6) 0.0272(2) Uani 1 1 d . .
F3 F -0.21210(8) 0.57234(7) 0.10383(6) 0.0275(2) Uani 1 1 d . .
F4 F -0.02628(8) 0.46779(6) 0.14024(6) 0.0250(2) Uani 1 1 d . .
F5 F 0.15070(7) 0.51680(6) 0.24450(5) 0.0183(2) Uani 1 1 d . .
F6 F 0.05634(8) 0.52163(6) 0.38574(6) 0.0196(2) Uani 1 1 d . .
F7 F 0.13543(9) 0.41755(6) 0.50252(6) 0.0270(2) Uani 1 1 d . .
F8 F 0.34828(9) 0.43968(6) 0.58613(6) 0.0270(2) Uani 1 1 d . .
F9 F 0.47981(8) 0.57385(6) 0.54985(6) 0.0217(2) Uani 1 1 d . .
F10 F 0.40517(7) 0.67796(6) 0.43043(5) 0.01777(19) Uani 1 1 d . .
F11 F 0.34452(7) 0.83450(6) 0.36077(5) 0.0183(2) Uani 1 1 d . .
F12 F 0.34063(8) 0.94251(6) 0.47839(6) 0.0223(2) Uani 1 1 d . .
F13 F 0.16773(9) 0.93938(7) 0.56922(6) 0.0286(2) Uani 1 1 d . .
F14 F 0.00061(9) 0.81770(7) 0.54041(6) 0.0267(2) Uani 1 1 d . .
F15 F 0.01032(7) 0.70015(6) 0.42892(5) 0.0183(2) Uani 1 1 d . .
N1 N 0.32895(11) 0.18267(9) 0.60637(9) 0.0196(3) Uani 1 1 d . .
S1 S 0.36790(3) 0.75643(3) 0.14539(2) 0.01881(9) Uani 1 1 d . .

loop_
_atom_site_aniso_label
_atom_site_aniso_U_11
_atom_site_aniso_U_22
_atom_site_aniso_U_33
_atom_site_aniso_U_23
_atom_site_aniso_U_13
_atom_site_aniso_U_12
C2 0.0134(7) 0.0187(8) 0.0148(7) -0.0009(6) 0.0034(6) -0.0019(6)
C3 0.0119(7) 0.0155(7) 0.0135(7) -0.0016(6) 0.0015(6) -0.0022(5)
C4 0.0148(7) 0.0184(8) 0.0164(7) -0.0028(6) 0.0012(6) 0.0004(6)
C5 0.0182(7) 0.0203(8) 0.0204(8) -0.0048(6) -0.0007(6) 0.0036(6)
C6 0.0169(8) 0.0297(9) 0.0237(9) -0.0090(7) 0.0043(7) 0.0043(7)
C7 0.0175(8) 0.0304(9) 0.0182(8) -0.0056(7) 0.0062(6) -0.0017(7)
C8 0.0149(7) 0.0205(8) 0.0135(7) -0.0029(6) 0.0024(6) -0.0013(6)
C9 0.0117(7) 0.0180(8) 0.0124(7) -0.0033(6) 0.0009(6) -0.0026(6)
C10 0.0175(7) 0.0165(8) 0.0200(8) 0.0030(6) 0.0042(6) 0.0017(6)
C11 0.0248(8) 0.0161(8) 0.0239(8) 0.0005(6) 0.0050(7) -0.0006(6)
C12 0.0260(8) 0.0206(8) 0.0228(9) 0.0014(7) -0.0029(7) 0.0047(7)
C13 0.0118(7) 0.0161(7) 0.0144(7) 0.0012(6) 0.0044(6) -0.0012(5)
C14 0.0157(7) 0.0160(7) 0.0162(7) -0.0007(6) 0.0044(6) -0.0008(6)
C15 0.0121(7) 0.0249(9) 0.0187(8) 0.0042(6) 0.0025(6) 0.0026(6)
C16 0.0136(7) 0.0285(9) 0.0145(7) 0.0004(6) -0.0014(6) -0.0059(6)
C17 0.0202(8) 0.0181(8) 0.0144(7) -0.0031(6) 0.0037(6) -0.0043(6)
C18 0.0124(7) 0.0166(7) 0.0155(7) 0.0008(6) 0.0034(6) 0.0002(6)
C19 0.0136(7) 0.0121(7) 0.0140(7) -0.0022(5) 0.0041(6) 0.0013(5)
C20 0.0141(7) 0.0150(7) 0.0150(7) -0.0018(6) 0.0000(6) -0.0007(6)
C21 0.0231(8) 0.0136(7) 0.0183(8) 0.0010(6) 0.0042(6) -0.0024(6)
C22 0.0260(8) 0.0145(7) 0.0147(7) 0.0020(6) 0.0007(6) 0.0052(6)
C23 0.0141(7) 0.0175(8) 0.0177(8) -0.0041(6) -0.0010(6) 0.0030(6)
C24 0.0136(7) 0.0134(7) 0.0173(7) -0.0022(6) 0.0048(6) -0.0002(5)
C25 0.0130(7) 0.0128(7) 0.0129(7) 0.0006(5) 0.0008(6) 0.0009(5)
C26 0.0125(7) 0.0143(7) 0.0169(7) 0.0027(6) 0.0030(6) 0.0009(5)
C27 0.0168(7) 0.0115(7) 0.0195(8) 0.0009(6) -0.0029(6) -0.0015(6)
C28 0.0239(8) 0.0140(7) 0.0164(8) -0.0041(6) 0.0003(6) 0.0040(6)
C29 0.0188(7) 0.0186(8) 0.0178(8) 0.0003(6) 0.0075(6) 0.0036(6)
C30 0.0144(7) 0.0129(7) 0.0174(7) 0.0001(6) 0.0031(6) -0.0014(5)
C31 0.0208(8) 0.0274(9) 0.0244(9) -0.0078(7) 0.0029(7) 0.0009(7)
C32 0.0334(10) 0.0219(10) 0.0621(15) 0.0044(10) -0.0150(10) 0.0056(8)
C33 0.0300(10) 0.0247(10) 0.0677(15) -0.0033(10) 0.0243(10) -0.0087(8)
C34 0.0288(9) 0.0323(10) 0.0259(9) -0.0116(8) 0.0069(8) -0.0060(8)
B1 0.0107(7) 0.0111(8) 0.0143(8) -0.0008(6) 0.0026(6) -0.0004(6)
F1 0.0169(4) 0.0175(5) 0.0250(5) -0.0026(4) 0.0020(4) 0.0047(4)
F2 0.0148(5) 0.0330(6) 0.0319(6) 0.0010(5) -0.0035(4) 0.0071(4)
F3 0.0191(5) 0.0375(6) 0.0231(5) -0.0038(4) -0.0070(4) -0.0051(4)
F4 0.0260(5) 0.0226(5) 0.0252(5) -0.0105(4) -0.0005(4) -0.0050(4)
F5 0.0159(4) 0.0159(5) 0.0226(5) -0.0043(4) 0.0009(4) 0.0025(3)
F6 0.0154(4) 0.0199(5) 0.0225(5) 0.0035(4) -0.0006(4) -0.0064(4)
F7 0.0312(5) 0.0190(5) 0.0300(6) 0.0092(4) 0.0020(4) -0.0085(4)
F8 0.0364(6) 0.0187(5) 0.0231(5) 0.0068(4) -0.0053(4) 0.0030(4)
F9 0.0169(4) 0.0232(5) 0.0227(5) -0.0017(4) -0.0055(4) 0.0025(4)
F10 0.0137(4) 0.0180(5) 0.0214(5) -0.0001(4) 0.0017(4) -0.0034(3)
F11 0.0144(4) 0.0188(5) 0.0226(5) -0.0011(4) 0.0055(4) -0.0050(3)
F12 0.0229(5) 0.0150(5) 0.0274(5) -0.0043(4) -0.0018(4) -0.0059(4)
F13 0.0383(6) 0.0233(5) 0.0250(5) -0.0134(4) 0.0073(5) -0.0020(4)
F14 0.0274(5) 0.0303(6) 0.0257(5) -0.0084(4) 0.0154(4) -0.0017(4)
F15 0.0169(4) 0.0184(5) 0.0214(5) -0.0030(4) 0.0086(4) -0.0054(4)
N1 0.0137(6) 0.0157(7) 0.0295(8) -0.0022(6) 0.0030(6) -0.0013(5)
S1 0.01827(19) 0.0232(2) 0.01616(19) 0.00282(15) 0.00647(15) -0.00052(15)

loop_
_atom_type_symbol
_atom_type_description
_atom_type_scat_dispersion_real
_atom_type_scat_dispersion_imag
_atom_type_scat_source
C C 0.0033 0.0016 'International Tables Vol C Tables 4.2.6.8 and 6.1.1.4'
H H 0.0000 0.0000 'International Tables Vol C Tables 4.2.6.8 and 6.1.1.4'
B B 0.0013 0.0007 'International Tables Vol C Tables 4.2.6.8 and 6.1.1.4'
F F 0.0171 0.0103 'International Tables Vol C Tables 4.2.6.8 and 6.1.1.4'
N N 0.0061 0.0033 'International Tables Vol C Tables 4.2.6.8 and 6.1.1.4'
S S 0.1246 0.1234 'International Tables Vol C Tables 4.2.6.8 and 6.1.1.4'

loop_
_geom_angle_atom_site_label_1
_geom_angle_atom_site_label_2
_geom_angle_atom_site_label_3
_geom_angle
C3 C2 C10 128.06(14)
C3 C2 S1 114.14(12)
C10 C2 S1 117.80(11)
C2 C3 C9 110.18(13)
C2 C3 B1 121.19(13)
C9 C3 B1 128.48(13)
C5 C4 C9 120.87(15)
C5 C4 H4 119.6
C9 C4 H4 119.6
C4 C5 C6 121.22(16)
C4 C5 H5 119.4
C6 C5 H5 119.4
C7 C6 C5 119.91(15)
C7 C6 H6 120.0
C5 C6 H6 120.0
C6 C7 C8 118.95(15)
C6 C7 H7 120.5
C8 C7 H7 120.5
C7 C8 C9 122.45(15)
C7 C8 S1 126.02(13)
C9 C8 S1 111.53(11)
C4 C9 C8 116.53(14)
C4 C9 C3 130.48(14)
C8 C9 C3 112.98(14)
C2 C10 C11 122.09(14)
C2 C10 C12 120.85(14)
C11 C10 C12 59.11(11)
C2 C10 H10 114.6
C11 C10 H10 114.6
C12 C10 H10 114.6
C12 C11 C10 60.63(11)
C12 C11 H11A 117.7
C10 C11 H11A 117.7
C12 C11 H11B 117.7
C10 C11 H11B 117.7
H11A C11 H11B 114.8
C11 C12 C10 60.25(11)
C11 C12 H12A 117.7
C10 C12 H12A 117.7
C11 C12 H12B 117.7
C10 C12 H12B 117.7
H12A C12 H12B 114.9
C14 C13 C18 112.91(14)
C14 C13 B1 127.99(14)
C18 C13 B1 118.70(13)
F1 C14 C15 114.69(13)
F1 C14 C13 121.25(14)
C15 C14 C13 124.05(15)
F2 C15 C16 119.67(14)
F2 C15 C14 120.32(15)
C16 C15 C14 119.99(15)
F3 C16 C15 120.71(15)
F3 C16 C17 120.39(15)
C15 C16 C17 118.86(14)
F4 C17 C18 120.93(14)
F4 C17 C16 120.00(14)
C18 C17 C16 119.07(15)
F5 C18 C17 115.43(14)
F5 C18 C13 119.46(13)
C17 C18 C13 125.11(14)
C20 C19 C24 112.96(14)
C20 C19 B1 127.07(13)
C24 C19 B1 119.68(13)
F6 C20 C21 114.78(13)
F6 C20 C19 121.23(13)
C21 C20 C19 123.99(14)
F7 C21 C22 119.64(14)
F7 C21 C20 120.47(14)
C22 C21 C20 119.89(15)
F8 C22 C23 120.67(15)
F8 C22 C21 120.50(15)
C23 C22 C21 118.83(14)
F9 C23 C22 119.91(14)
F9 C23 C24 120.70(14)
C22 C23 C24 119.38(14)
F10 C24 C23 115.61(13)
F10 C24 C19 119.53(13)
C23 C24 C19 124.85(14)
C30 C25 C26 112.76(13)
C30 C25 B1 119.61(13)
C26 C25 B1 126.35(13)
F11 C26 C27 114.36(13)
F11 C26 C25 121.40(13)
C27 C26 C25 124.21(14)
F12 C27 C28 119.68(14)
F12 C27 C26 120.35(14)
C28 C27 C26 119.96(14)
F13 C28 C27 120.73(15)
F13 C28 C29 120.47(15)
C27 C28 C29 118.80(14)
F14 C29 C28 120.01(14)
F14 C29 C30 120.72(14)
C28 C29 C30 119.26(14)
F15 C30 C29 115.58(13)
F15 C30 C25 119.44(13)
C29 C30 C25 124.95(14)
N1 C31 H31A 109.5
N1 C31 H31B 109.5
H31A C31 H31B 109.5
N1 C31 H31C 109.5
H31A C31 H31C 109.5
H31B C31 H31C 109.5
N1 C32 H32A 109.5
N1 C32 H32B 109.5
H32A C32 H32B 109.5
N1 C32 H32C 109.5
H32A C32 H32C 109.5
H32B C32 H32C 109.5
N1 C33 H33A 109.5
N1 C33 H33B 109.5
H33A C33 H33B 109.5
N1 C33 H33C 109.5
H33A C33 H33C 109.5
H33B C33 H33C 109.5
N1 C34 H34A 109.5
N1 C34 H34B 109.5
H34A C34 H34B 109.5
N1 C34 H34C 109.5
H34A C34 H34C 109.5
H34B C34 H34C 109.5
C3 B1 C13 102.85(12)
C3 B1 C19 114.27(12)
C13 B1 C19 112.48(12)
C3 B1 C25 114.70(12)
C13 B1 C25 114.50(12)
C19 B1 C25 98.60(11)
C32 N1 C31 109.56(16)
C32 N1 C33 109.75(15)
C31 N1 C33 108.85(14)
C32 N1 C34 109.32(15)
C31 N1 C34 109.49(13)
C33 N1 C34 109.86(15)
C8 S1 C2 91.07(7)

loop_
_geom_bond_atom_site_label_1
_geom_bond_atom_site_label_2
_geom_bond_distance
C2 C3 1.370(2)
C2 C10 1.478(2)
C2 S1 1.7613(15)
C3 C9 1.461(2)
C3 B1 1.645(2)
C4 C5 1.384(2)
C4 C9 1.409(2)
C4 H4 0.9500
C5 C6 1.398(2)
C5 H5 0.9500
C6 C7 1.379(3)
C6 H6 0.9500
C7 C8 1.403(2)
C7 H7 0.9500
C8 C9 1.420(2)
C8 S1 1.7260(17)
C10 C11 1.510(2)
C10 C12 1.516(2)
C10 H10 1.0000
C11 C12 1.492(2)
C11 H11A 0.9900
C11 H11B 0.9900
C12 H12A 0.9900
C12 H12B 0.9900
C13 C14 1.387(2)
C13 C18 1.393(2)
C13 B1 1.658(2)
C14 F1 1.3580(18)
C14 C15 1.387(2)
C15 F2 1.3550(18)
C15 C16 1.371(2)
C16 F3 1.3493(18)
C16 C17 1.378(2)
C17 F4 1.3463(18)
C17 C18 1.378(2)
C18 F5 1.3546(17)
C19 C20 1.392(2)
C19 C24 1.396(2)
C19 B1 1.661(2)
C20 F6 1.3487(17)
C20 C21 1.386(2)
C21 F7 1.3462(18)
C21 C22 1.377(2)
C22 F8 1.3441(18)
C22 C23 1.375(2)
C23 F9 1.3487(17)
C23 C24 1.378(2)
C24 F10 1.3581(17)
C25 C30 1.393(2)
C25 C26 1.394(2)
C25 B1 1.664(2)
C26 F11 1.3538(17)
C26 C27 1.384(2)
C27 F12 1.3508(17)
C27 C28 1.373(2)
C28 F13 1.3464(18)
C28 C29 1.377(2)
C29 F14 1.3479(18)
C29 C30 1.382(2)
C30 F15 1.3558(17)
C31 N1 1.492(2)
C31 H31A 0.9800
C31 H31B 0.9800
C31 H31C 0.9800
C32 N1 1.490(2)
C32 H32A 0.9800
C32 H32B 0.9800
C32 H32C 0.9800
C33 N1 1.495(2)
C33 H33A 0.9800
C33 H33B 0.9800
C33 H33C 0.9800
C34 N1 1.495(2)
C34 H34A 0.9800
C34 H34B 0.9800
C34 H34C 0.9800

loop_
_geom_torsion_atom_site_label_1
_geom_torsion_atom_site_label_2
_geom_torsion_atom_site_label_3
_geom_torsion_atom_site_label_4
_geom_torsion
C10 C2 C3 C9 176.50(15)
S1 C2 C3 C9 -3.19(17)
C10 C2 C3 B1 0.6(2)
S1 C2 C3 B1 -179.12(11)
C9 C4 C5 C6 0.0(2)
C4 C5 C6 C7 -1.3(2)
C5 C6 C7 C8 0.4(2)
C6 C7 C8 C9 1.8(2)
C6 C7 C8 S1 -178.44(13)
C5 C4 C9 C8 2.1(2)
C5 C4 C9 C3 -179.25(15)
C7 C8 C9 C4 -3.0(2)
S1 C8 C9 C4 177.20(11)
C7 C8 C9 C3 178.11(14)
S1 C8 C9 C3 -1.68(16)
C2 C3 C9 C4 -175.58(15)
B1 C3 C9 C4 0.0(3)
C2 C3 C9 C8 3.11(18)
B1 C3 C9 C8 178.66(14)
C3 C2 C10 C11 145.47(17)
S1 C2 C10 C11 -34.9(2)
C3 C2 C10 C12 -143.88(17)
S1 C2 C10 C12 35.8(2)
C2 C10 C11 C12 109.29(17)
C2 C10 C12 C11 -111.33(17)
C18 C13 C14 F1 -179.14(13)
B1 C13 C14 F1 -6.6(2)
C18 C13 C14 C15 -0.1(2)
B1 C13 C14 C15 172.45(15)
F1 C14 C15 F2 0.9(2)
C13 C14 C15 F2 -178.21(14)
F1 C14 C15 C16 179.35(14)
C13 C14 C15 C16 0.3(2)
F2 C15 C16 F3 1.0(2)
C14 C15 C16 F3 -177.50(14)
F2 C15 C16 C17 178.61(14)
C14 C15 C16 C17 0.1(2)
F3 C16 C17 F4 -1.9(2)
C15 C16 C17 F4 -179.50(14)
F3 C16 C17 C18 177.00(14)
C15 C16 C17 C18 -0.6(2)
F4 C17 C18 F5 -0.4(2)
C16 C17 C18 F5 -179.29(13)
F4 C17 C18 C13 179.69(14)
C16 C17 C18 C13 0.8(2)
C14 C13 C18 F5 179.69(13)
B1 C13 C18 F5 6.4(2)
C14 C13 C18 C17 -0.4(2)
B1 C13 C18 C17 -173.76(14)
C24 C19 C20 F6 176.70(13)
B1 C19 C20 F6 2.9(2)
C24 C19 C20 C21 -3.3(2)
B1 C19 C20 C21 -177.09(14)
F6 C20 C21 F7 1.1(2)
C19 C20 C21 F7 -178.83(14)
F6 C20 C21 C22 -178.32(14)
C19 C20 C21 C22 1.7(2)
F7 C21 C22 F8 1.1(2)
C20 C21 C22 F8 -179.42(14)
F7 C21 C22 C23 -178.30(14)
C20 C21 C22 C23 1.2(2)
F8 C22 C23 F9 -0.2(2)
C21 C22 C23 F9 179.25(14)
F8 C22 C23 C24 178.54(14)
C21 C22 C23 C24 -2.1(2)
F9 C23 C24 F10 -0.2(2)
C22 C23 C24 F10 -178.89(13)
F9 C23 C24 C19 178.87(14)
C22 C23 C24 C19 0.2(2)
C20 C19 C24 F10 -178.56(13)
B1 C19 C24 F10 -4.3(2)
C20 C19 C24 C23 2.4(2)
B1 C19 C24 C23 176.67(14)
C30 C25 C26 F11 179.54(13)
B1 C25 C26 F11 12.7(2)
C30 C25 C26 C27 1.6(2)
B1 C25 C26 C27 -165.29(14)
F11 C26 C27 F12 -1.3(2)
C25 C26 C27 F12 176.80(14)
F11 C26 C27 C28 179.53(13)
C25 C26 C27 C28 -2.4(2)
F12 C27 C28 F13 1.9(2)
C26 C27 C28 F13 -178.91(14)
F12 C27 C28 C29 -178.46(14)
C26 C27 C28 C29 0.7(2)
F13 C28 C29 F14 0.0(2)
C27 C28 C29 F14 -179.61(14)
F13 C28 C29 C30 -178.89(14)
C27 C28 C29 C30 1.4(2)
F14 C29 C30 F15 -3.2(2)
C28 C29 C30 F15 175.73(14)
F14 C29 C30 C25 178.77(14)
C28 C29 C30 C25 -2.3(3)
C26 C25 C30 F15 -177.19(13)
B1 C25 C30 F15 -9.3(2)
C26 C25 C30 C29 0.8(2)
B1 C25 C30 C29 168.63(14)
C2 C3 B1 C13 70.65(17)
C9 C3 B1 C13 -104.46(16)
C2 C3 B1 C19 -167.13(13)
C9 C3 B1 C19 17.8(2)
C2 C3 B1 C25 -54.31(19)
C9 C3 B1 C25 130.58(15)
C14 C13 B1 C3 -106.89(16)
C18 C13 B1 C3 65.29(16)
C14 C13 B1 C19 129.69(16)
C18 C13 B1 C19 -58.12(17)
C14 C13 B1 C25 18.2(2)
C18 C13 B1 C25 -169.62(13)
C20 C19 B1 C3 -129.80(15)
C24 C19 B1 C3 56.82(18)
C20 C19 B1 C13 -13.0(2)
C24 C19 B1 C13 173.60(13)
C20 C19 B1 C25 108.08(16)
C24 C19 B1 C25 -65.30(16)
C30 C25 B1 C3 171.71(13)
C26 C25 B1 C3 -22.2(2)
C30 C25 B1 C13 53.12(18)
C26 C25 B1 C13 -140.80(15)
C30 C25 B1 C19 -66.48(16)
C26 C25 B1 C19 99.60(16)
C7 C8 S1 C2 -179.87(15)
C9 C8 S1 C2 -0.09(12)
C3 C2 S1 C8 1.98(13)
C10 C2 S1 C8 -177.74(13)
